data_4110409
loop_
_publ_author_name
'Jonathan S. Owen'
'Jay A. Labinger'
'John E. Bercaw'

_publ_section_title
;
 Kinetics and Mechanism of Methane, Methanol, and Dimethyl Ether C-H
 Activation with Electrophilic Platinum Complexes
;
_journal_name_full 'Journal of the American Chemical Society'
_journal_page_first 2005
_journal_page_last 2016
_journal_paper_doi 10.1021/ja056387t
_journal_volume 128
_journal_year 2006
_chemical_formula_moiety 'C56 H49 B F20 N2 O Pt, C51 H52 B F15 N2 O Pt'
_chemical_formula_sum 'C107 H101 B2 F35 N4 O2 Pt2'
_chemical_formula_weight 2551.72
_chemical_name_systematic
; 
 ? 
;
_space_group_IT_number 2
_symmetry_cell_setting triclinic
_symmetry_space_group_name_Hall '-P 1'
_symmetry_space_group_name_H-M 'P -1'
_atom_sites_solution_hydrogens geom
_atom_sites_solution_primary 'Patterson method'
_atom_sites_solution_secondary difmap
_audit_creation_method SHELXL-97
_cell_angle_alpha 77.2830(10)
_cell_angle_beta 88.5610(10)
_cell_angle_gamma 85.4330(10)
_cell_formula_units_Z 2
_cell_length_a 12.8501(7)
_cell_length_b 16.7460(9)
_cell_length_c 25.0841(13)
_cell_measurement_reflns_used 17790
_cell_measurement_temperature 100(2)
_cell_measurement_theta_max 28.96
_cell_measurement_theta_min 2.15
_cell_volume 5248.5(5)
_computing_cell_refinement 'Bruker SAINT v6.45'
_computing_data_collection 'Bruker SMART v5.054'
_computing_data_reduction 'Bruker SAINT v6.45'
_computing_molecular_graphics 'Bruker SHELXTL'
_computing_publication_material 'Bruker SHELXTL'
_computing_structure_refinement 'SHELXL-97 (Sheldrick, 1997)'
_computing_structure_solution 'SHELXS-97 (Sheldrick, 1990)'
_diffrn_ambient_temperature 100(2)
_diffrn_measured_fraction_theta_full 0.878
_diffrn_measured_fraction_theta_max 0.878
_diffrn_measurement_device_type 'Bruker SMART 1000'
_diffrn_measurement_method '\w scans at 3 \f settings'
_diffrn_radiation_monochromator graphite
_diffrn_radiation_source 'normal-focus sealed tube'
_diffrn_radiation_type MoK\a
_diffrn_radiation_wavelength 0.71073
_diffrn_reflns_av_R_equivalents 0.0768
_diffrn_reflns_av_sigmaI/netI 0.0983
_diffrn_reflns_limit_h_max 16
_diffrn_reflns_limit_h_min -17
_diffrn_reflns_limit_k_max 21
_diffrn_reflns_limit_k_min -22
_diffrn_reflns_limit_l_max 33
_diffrn_reflns_limit_l_min -33
_diffrn_reflns_number 51899
_diffrn_reflns_theta_full 28.52
_diffrn_reflns_theta_max 28.52
_diffrn_reflns_theta_min 1.66
_exptl_absorpt_coefficient_mu 2.776
_exptl_absorpt_correction_T_max 0.8737
_exptl_absorpt_correction_T_min 0.5803
_exptl_absorpt_correction_type none
_exptl_crystal_colour Yellow
_exptl_crystal_density_diffrn 1.615
_exptl_crystal_description Plate
_exptl_crystal_F_000 2536
_exptl_crystal_size_max 0.22
_exptl_crystal_size_mid 0.20
_exptl_crystal_size_min 0.05
_refine_diff_density_max 3.147
_refine_diff_density_min -3.309
_refine_diff_density_rms 0.152
_refine_ls_extinction_method none
_refine_ls_goodness_of_fit_ref 1.293
_refine_ls_hydrogen_treatment Riding
_refine_ls_matrix_type 'Full matrix'
_refine_ls_number_parameters 1398
_refine_ls_number_reflns 23420
_refine_ls_number_restraints 0
_refine_ls_restrained_S_all 1.293
_refine_ls_R_factor_all 0.0892
_refine_ls_R_factor_gt 0.0531
_refine_ls_shift/su_max 0.001
_refine_ls_shift/su_mean 0.000
_refine_ls_structure_factor_coef Fsqd
_refine_ls_weighting_details w=1/s^2^(Fo^2^)
_refine_ls_weighting_scheme sigma
_refine_ls_wR_factor_gt 0.0971
_refine_ls_wR_factor_ref 0.1038
_reflns_number_gt 15591
_reflns_number_total 23420
_reflns_threshold_expression >2sigma(I)
_cod_data_source_file ja056387tsi20050916_013146.cif
_cod_data_source_block jso25
_cod_depositor_comments
;
The following automatic conversions were performed:

'_atom_sites_solution_secondary' value 'Difference Fourier map' was
changed to 'difmap'.

'_atom_sites_solution_hydrogens' value 'Geometric positions' was
changed to 'geom'.

Automatic conversion script
Id: cif_fix_values 6452 2018-10-05 10:23:21Z andrius 
;
_cod_database_code 4110409

loop_
_symmetry_equiv_pos_as_xyz
'x, y, z'
'-x, -y, -z'

loop_
_atom_site_label
_atom_site_type_symbol
_atom_site_fract_x
_atom_site_fract_y
_atom_site_fract_z
_atom_site_U_iso_or_equiv
_atom_site_adp_type
_atom_site_occupancy
_atom_site_symmetry_multiplicity
_atom_site_calc_flag
_atom_site_refinement_flags
Pt1 Pt 0.686241(19) 0.607421(14) 0.298203(10) 0.02766(7) Uani 1 1 d .
F34A F 0.8858(3) 0.83142(18) 0.26351(14) 0.0393(9) Uani 1 1 d .
F35A F 1.0217(3) 0.92401(19) 0.20181(16) 0.0502(11) Uani 1 1 d .
F36A F 1.2142(3) 0.8560(2) 0.17940(16) 0.0549(12) Uani 1 1 d .
F37A F 1.2681(3) 0.6961(2) 0.22239(16) 0.0469(10) Uani 1 1 d .
F38A F 1.1389(3) 0.60396(18) 0.28774(13) 0.0324(8) Uani 1 1 d .
F40A F 0.9473(3) 0.55932(19) 0.24562(14) 0.0368(9) Uani 1 1 d .
F41A F 0.9812(3) 0.3969(2) 0.26654(16) 0.0460(10) Uani 1 1 d .
F42A F 0.9994(3) 0.3093(2) 0.37155(18) 0.0598(12) Uani 1 1 d .
F43A F 0.9783(3) 0.3888(2) 0.45548(16) 0.0539(11) Uani 1 1 d .
F44A F 0.9408(3) 0.54978(19) 0.43651(14) 0.0356(9) Uani 1 1 d .
F46A F 0.7441(3) 0.7745(2) 0.36020(16) 0.0487(10) Uani 1 1 d .
F47A F 0.7633(4) 0.8592(2) 0.43692(17) 0.0699(14) Uani 1 1 d .
F48A F 0.9462(4) 0.8484(3) 0.49131(17) 0.0712(14) Uani 1 1 d .
F49A F 1.1103(3) 0.7484(2) 0.46800(16) 0.0558(11) Uani 1 1 d .
F50A F 1.0907(3) 0.6610(2) 0.39197(14) 0.0400(9) Uani 1 1 d .
O1A O 0.8128(3) 0.6759(2) 0.29324(16) 0.0293(10) Uani 1 1 d .
H1A H 0.8045 0.7265 0.2671 0.035 Uiso 1 1 calc R
N1A N 0.5635(4) 0.5453(3) 0.29466(19) 0.0265(12) Uani 1 1 d .
N2A N 0.6378(4) 0.6516(3) 0.2178(2) 0.0294(12) Uani 1 1 d .
B1A B 0.9181(5) 0.6630(4) 0.3227(3) 0.0264(16) Uani 1 1 d .
C1A C 0.5112(5) 0.5611(3) 0.2488(2) 0.0262(14) Uani 1 1 d .
C2A C 0.5540(5) 0.6250(3) 0.2050(2) 0.0295(15) Uani 1 1 d .
C3A C 0.4195(5) 0.5171(4) 0.2405(3) 0.0374(16) Uani 1 1 d .
H3A1 H 0.4094 0.4731 0.2726 0.056 Uiso 1 1 calc R
H3A2 H 0.4312 0.4936 0.2081 0.056 Uiso 1 1 calc R
H3A3 H 0.3572 0.5557 0.2351 0.056 Uiso 1 1 calc R
C4A C 0.4979(5) 0.6485(4) 0.1521(2) 0.0359(16) Uani 1 1 d .
H4A1 H 0.4331 0.6815 0.1566 0.054 Uiso 1 1 calc R
H4A2 H 0.4814 0.5989 0.1404 0.054 Uiso 1 1 calc R
H4A3 H 0.5423 0.6807 0.1245 0.054 Uiso 1 1 calc R
C5A C 0.5346(5) 0.4800(3) 0.3394(2) 0.0284(14) Uani 1 1 d .
C6A C 0.5941(5) 0.4063(3) 0.3470(3) 0.0326(15) Uani 1 1 d .
H6A H 0.6537 0.3998 0.3247 0.039 Uiso 1 1 calc R
C7A C 0.5648(5) 0.3414(4) 0.3881(3) 0.0349(16) Uani 1 1 d .
C8A C 0.4778(5) 0.3537(4) 0.4193(3) 0.0404(18) Uani 1 1 d .
H8A H 0.4578 0.3091 0.4472 0.048 Uiso 1 1 calc R
C9A C 0.4179(5) 0.4277(4) 0.4121(3) 0.0345(16) Uani 1 1 d .
C10A C 0.4483(5) 0.4919(3) 0.3705(2) 0.0300(15) Uani 1 1 d .
H10A H 0.4092 0.5436 0.3639 0.036 Uiso 1 1 calc R
C11A C 0.6324(6) 0.2588(4) 0.3954(3) 0.0421(18) Uani 1 1 d .
C12A C 0.6425(7) 0.2317(4) 0.3419(3) 0.064(2) Uani 1 1 d .
H12A H 0.6776 0.2726 0.3150 0.097 Uiso 1 1 calc R
H12B H 0.5729 0.2261 0.3287 0.097 Uiso 1 1 calc R
H12C H 0.6835 0.1787 0.3473 0.097 Uiso 1 1 calc R
C13A C 0.7387(7) 0.2708(5) 0.4144(4) 0.082(3) Uani 1 1 d .
H13A H 0.7321 0.2903 0.4485 0.122 Uiso 1 1 calc R
H13B H 0.7721 0.3114 0.3864 0.122 Uiso 1 1 calc R
H13C H 0.7814 0.2185 0.4206 0.122 Uiso 1 1 calc R
C14A C 0.5840(8) 0.1924(4) 0.4370(4) 0.103(4) Uani 1 1 d .
H14A H 0.6220 0.1393 0.4369 0.154 Uiso 1 1 calc R
H14B H 0.5108 0.1903 0.4276 0.154 Uiso 1 1 calc R
H14C H 0.5877 0.2044 0.4734 0.154 Uiso 1 1 calc R
C15A C 0.3198(5) 0.4431(4) 0.4462(3) 0.0430(18) Uani 1 1 d .
C16A C 0.2281(5) 0.4721(5) 0.4093(3) 0.061(2) Uani 1 1 d .
H16A H 0.2430 0.5229 0.3833 0.092 Uiso 1 1 calc R
H16B H 0.1664 0.4826 0.4312 0.092 Uiso 1 1 calc R
H16C H 0.2149 0.4299 0.3893 0.092 Uiso 1 1 calc R
C17A C 0.3390(6) 0.5124(4) 0.4778(3) 0.059(2) Uani 1 1 d .
H17A H 0.3501 0.5637 0.4514 0.088 Uiso 1 1 calc R
H17B H 0.4008 0.4957 0.5008 0.088 Uiso 1 1 calc R
H17C H 0.2781 0.5208 0.5007 0.088 Uiso 1 1 calc R
C18A C 0.2950(5) 0.3659(4) 0.4881(3) 0.0445(18) Uani 1 1 d .
H18A H 0.2304 0.3770 0.5077 0.067 Uiso 1 1 calc R
H18B H 0.3525 0.3498 0.5142 0.067 Uiso 1 1 calc R
H18C H 0.2863 0.3214 0.4694 0.067 Uiso 1 1 calc R
C19A C 0.6827(5) 0.7172(4) 0.1778(2) 0.0343(16) Uani 1 1 d .
C20A C 0.7803(5) 0.7019(4) 0.1585(3) 0.0420(18) Uani 1 1 d .
H20A H 0.8193 0.6514 0.1728 0.050 Uiso 1 1 calc R
C21A C 0.8228(6) 0.7615(4) 0.1171(3) 0.048(2) Uani 1 1 d .
C22A C 0.7650(8) 0.8358(4) 0.1009(3) 0.064(3) Uani 1 1 d .
H22A H 0.7931 0.8769 0.0733 0.077 Uiso 1 1 calc R
C23A C 0.6694(8) 0.8530(4) 0.1226(3) 0.069(3) Uani 1 1 d .
C24A C 0.6274(6) 0.7917(4) 0.1629(3) 0.049(2) Uani 1 1 d .
H24A H 0.5619 0.8019 0.1795 0.059 Uiso 1 1 calc R
C25A C 0.9274(7) 0.7476(5) 0.0887(3) 0.064(2) Uani 1 1 d .
C26A C 0.9935(7) 0.6808(6) 0.1223(4) 0.083(3) Uani 1 1 d .
H26A H 0.9719 0.6279 0.1177 0.125 Uiso 1 1 calc R
H26B H 0.9862 0.6839 0.1608 0.125 Uiso 1 1 calc R
H26C H 1.0665 0.6861 0.1108 0.125 Uiso 1 1 calc R
C27A C 0.9873(8) 0.8286(7) 0.0840(4) 0.114(4) Uani 1 1 d .
H27A H 0.9571 0.8600 0.1100 0.171 Uiso 1 1 calc R
H27B H 0.9803 0.8622 0.0468 0.171 Uiso 1 1 calc R
H27C H 1.0614 0.8135 0.0921 0.171 Uiso 1 1 calc R
C28A C 0.9103(7) 0.7411(6) 0.0326(4) 0.078(3) Uani 1 1 d .
H28A H 0.9771 0.7426 0.0128 0.117 Uiso 1 1 calc R
H28B H 0.8626 0.7871 0.0145 0.117 Uiso 1 1 calc R
H28C H 0.8798 0.6893 0.0327 0.117 Uiso 1 1 calc R
C29A C 0.6057(12) 0.9365(5) 0.1042(4) 0.107(5) Uani 1 1 d .
C30A C 0.4930(11) 0.9187(6) 0.0787(5) 0.129(5) Uani 1 1 d .
H30A H 0.4541 0.9711 0.0633 0.193 Uiso 1 1 calc R
H30B H 0.4517 0.8867 0.1079 0.193 Uiso 1 1 calc R
H30C H 0.5073 0.8880 0.0500 0.193 Uiso 1 1 calc R
C31A C 0.5736(7) 0.9714(5) 0.1518(3) 0.070(3) Uani 1 1 d .
H31A H 0.6358 0.9825 0.1700 0.105 Uiso 1 1 calc R
H31B H 0.5337 0.9322 0.1775 0.105 Uiso 1 1 calc R
H31C H 0.5301 1.0227 0.1395 0.105 Uiso 1 1 calc R
C32A C 0.6463(9) 0.9912(6) 0.0587(4) 0.108(4) Uani 1 1 d .
H32A H 0.5965 1.0391 0.0477 0.162 Uiso 1 1 calc R
H32B H 0.6581 0.9634 0.0283 0.162 Uiso 1 1 calc R
H32C H 0.7125 1.0090 0.0687 0.162 Uiso 1 1 calc R
C33A C 1.0040(5) 0.7111(3) 0.2793(2) 0.0252(13) Uani 1 1 d .
C34A C 0.9820(5) 0.7945(3) 0.2549(2) 0.0308(15) Uani 1 1 d .
C35A C 1.0490(6) 0.8435(3) 0.2224(3) 0.0356(16) Uani 1 1 d .
C36A C 1.1467(5) 0.8106(4) 0.2118(3) 0.0383(17) Uani 1 1 d .
C37A C 1.1725(5) 0.7291(4) 0.2340(3) 0.0351(16) Uani 1 1 d .
C38A C 1.1033(5) 0.6824(3) 0.2667(2) 0.0289(14) Uani 1 1 d .
C39A C 0.9445(4) 0.5639(3) 0.3399(3) 0.0276(14) Uani 1 1 d .
C40A C 0.9550(5) 0.5196(3) 0.2994(3) 0.0315(15) Uani 1 1 d .
C41A C 0.9725(5) 0.4352(4) 0.3090(3) 0.0387(17) Uani 1 1 d .
C42A C 0.9809(5) 0.3917(4) 0.3614(3) 0.0428(18) Uani 1 1 d .
C43A C 0.9699(5) 0.4307(4) 0.4032(3) 0.0397(17) Uani 1 1 d .
C44A C 0.9509(5) 0.5167(4) 0.3929(3) 0.0350(16) Uani 1 1 d .
C45A C 0.9172(5) 0.7108(3) 0.3728(2) 0.0309(15) Uani 1 1 d .
C46A C 0.8352(6) 0.7630(4) 0.3867(3) 0.0375(17) Uani 1 1 d .
C47A C 0.8464(6) 0.8084(4) 0.4268(3) 0.044(2) Uani 1 1 d .
C48A C 0.9370(7) 0.8024(4) 0.4538(3) 0.047(2) Uani 1 1 d .
C49A C 1.0196(6) 0.7530(4) 0.4417(3) 0.0392(17) Uani 1 1 d .
C50A C 1.0067(5) 0.7092(4) 0.4023(3) 0.0339(16) Uani 1 1 d .
C51A C 0.7051(5) 0.5657(4) 0.3798(2) 0.0374(17) Uani 1 1 d .
H51A H 0.6376 0.5702 0.3984 0.056 Uiso 1 1 calc R
H51B H 0.7541 0.5986 0.3932 0.056 Uiso 1 1 calc R
H51C H 0.7328 0.5081 0.3873 0.056 Uiso 1 1 calc R
Pt2 Pt 0.458711(18) 0.151696(13) 0.208474(10) 0.02414(7) Uani 1 1 d .
F34B F 0.2122(3) -0.02014(18) 0.26536(14) 0.0327(8) Uani 1 1 d .
F35B F 0.0874(3) -0.09879(19) 0.34224(15) 0.0405(9) Uani 1 1 d .
F36B F -0.0743(3) -0.0141(2) 0.38373(16) 0.0490(11) Uani 1 1 d .
F37B F -0.1102(3) 0.1494(2) 0.34323(19) 0.0598(13) Uani 1 1 d .
F38B F 0.0090(3) 0.22855(19) 0.26556(18) 0.0520(11) Uani 1 1 d .
F40B F 0.3216(4) 0.0255(2) 0.15666(16) 0.0544(12) Uani 1 1 d .
F41B F 0.2524(6) -0.0341(3) 0.0774(2) 0.124(3) Uani 1 1 d .
F42B F 0.0627(8) 0.0068(4) 0.0371(2) 0.195(5) Uani 1 1 d .
F43B F -0.0715(6) 0.1145(4) 0.0821(3) 0.160(4) Uani 1 1 d .
F44B F -0.0006(4) 0.1794(3) 0.1590(2) 0.0856(19) Uani 1 1 d .
F46B F 0.2328(3) 0.2437(2) 0.28983(16) 0.0452(10) Uani 1 1 d .
F47B F 0.2258(4) 0.4063(2) 0.2768(2) 0.0738(15) Uani 1 1 d .
F48B F 0.1809(3) 0.5058(2) 0.1778(2) 0.0869(18) Uani 1 1 d .
F49B F 0.1412(3) 0.4382(2) 0.0915(2) 0.0748(16) Uani 1 1 d .
F50B F 0.1466(3) 0.2779(2) 0.10375(18) 0.0532(11) Uani 1 1 d .
F52B F 0.4562(3) 0.34136(19) 0.19859(14) 0.0358(9) Uani 1 1 d .
F53B F 0.4226(3) 0.4701(2) 0.11433(16) 0.0522(11) Uani 1 1 d .
F54B F 0.3629(4) 0.4474(2) 0.01574(17) 0.0658(13) Uani 1 1 d .
F55B F 0.3399(4) 0.2931(2) 0.00232(16) 0.0623(12) Uani 1 1 d .
F56B F 0.3819(3) 0.1634(2) 0.08433(15) 0.0488(10) Uani 1 1 d .
O1B O 0.3079(3) 0.1244(2) 0.22881(16) 0.0273(10) Uani 1 1 d .
H1B H 0.3080 0.0810 0.2604 0.033 Uiso 1 1 calc R
N1B N 0.6100(4) 0.1625(3) 0.19638(19) 0.0267(11) Uani 1 1 d .
N2B N 0.5210(4) 0.0601(3) 0.27072(19) 0.0266(11) Uani 1 1 d .
B1B B 0.1958(5) 0.1501(4) 0.2104(3) 0.0290(17) Uani 1 1 d .
C1B C 0.6717(5) 0.1105(4) 0.2283(3) 0.0339(15) Uani 1 1 d .
C2B C 0.6212(5) 0.0515(4) 0.2716(2) 0.0328(15) Uani 1 1 d .
C3B C 0.7903(5) 0.1056(4) 0.2216(3) 0.053(2) Uani 1 1 d .
H3B1 H 0.8088 0.1324 0.1842 0.080 Uiso 1 1 calc R
H3B2 H 0.8174 0.0479 0.2290 0.080 Uiso 1 1 calc R
H3B3 H 0.8208 0.1333 0.2474 0.080 Uiso 1 1 calc R
C4B C 0.6851(5) -0.0073(4) 0.3143(3) 0.0470(19) Uani 1 1 d .
H4B1 H 0.6404 -0.0290 0.3455 0.071 Uiso 1 1 calc R
H4B2 H 0.7406 0.0213 0.3264 0.071 Uiso 1 1 calc R
H4B3 H 0.7163 -0.0527 0.2988 0.071 Uiso 1 1 calc R
C5B C 0.6527(4) 0.2260(4) 0.1540(2) 0.0286(14) Uani 1 1 d .
C6B C 0.6531(5) 0.2203(4) 0.1009(3) 0.0334(15) Uani 1 1 d .
H6B H 0.6267 0.1743 0.0910 0.040 Uiso 1 1 calc R
C7B C 0.6933(5) 0.2834(4) 0.0604(3) 0.0360(16) Uani 1 1 d .
C8B C 0.7300(5) 0.3486(4) 0.0774(3) 0.0372(17) Uani 1 1 d .
H8B H 0.7579 0.3910 0.0506 0.045 Uiso 1 1 calc R
C9B C 0.7285(5) 0.3560(4) 0.1319(3) 0.0348(16) Uani 1 1 d .
C10B C 0.6884(4) 0.2925(4) 0.1705(3) 0.0295(14) Uani 1 1 d .
H10B H 0.6857 0.2948 0.2080 0.035 Uiso 1 1 calc R
C11B C 0.6965(6) 0.2763(4) 0.0009(3) 0.0440(18) Uani 1 1 d .
C12B C 0.5847(7) 0.2640(6) -0.0170(3) 0.083(3) Uani 1 1 d .
H12D H 0.5420 0.3162 -0.0226 0.124 Uiso 1 1 calc R
H12E H 0.5527 0.2232 0.0115 0.124 Uiso 1 1 calc R
H12F H 0.5890 0.2446 -0.0512 0.124 Uiso 1 1 calc R
C13B C 0.7644(8) 0.1992(5) -0.0051(3) 0.079(3) Uani 1 1 d .
H13D H 0.7585 0.1910 -0.0424 0.118 Uiso 1 1 calc R
H13E H 0.7408 0.1515 0.0210 0.118 Uiso 1 1 calc R
H13F H 0.8374 0.2060 0.0021 0.118 Uiso 1 1 calc R
C14B C 0.7335(7) 0.3494(5) -0.0373(3) 0.073(3) Uani 1 1 d .
H14D H 0.6877 0.3980 -0.0344 0.110 Uiso 1 1 calc R
H14E H 0.7323 0.3413 -0.0748 0.110 Uiso 1 1 calc R
H14F H 0.8049 0.3573 -0.0279 0.110 Uiso 1 1 calc R
C15B C 0.7704(5) 0.4299(4) 0.1477(3) 0.0399(17) Uani 1 1 d .
C16B C 0.8894(6) 0.4243(5) 0.1400(3) 0.057(2) Uani 1 1 d .
H16D H 0.9181 0.4707 0.1511 0.085 Uiso 1 1 calc R
H16E H 0.9065 0.4261 0.1015 0.085 Uiso 1 1 calc R
H16F H 0.9196 0.3727 0.1626 0.085 Uiso 1 1 calc R
C17B C 0.7222(7) 0.5078(4) 0.1116(3) 0.064(2) Uani 1 1 d .
H17D H 0.6459 0.5088 0.1148 0.096 Uiso 1 1 calc R
H17E H 0.7429 0.5096 0.0735 0.096 Uiso 1 1 calc R
H17F H 0.7464 0.5555 0.1230 0.096 Uiso 1 1 calc R
C18B C 0.7447(5) 0.4328(4) 0.2064(3) 0.0478(19) Uani 1 1 d .
H18D H 0.7676 0.4835 0.2141 0.072 Uiso 1 1 calc R
H18E H 0.7807 0.3854 0.2308 0.072 Uiso 1 1 calc R
H18F H 0.6691 0.4314 0.2124 0.072 Uiso 1 1 calc R
C19B C 0.4595(4) 0.0072(3) 0.3112(2) 0.0266(14) Uani 1 1 d .
C20B C 0.4614(4) -0.0756(3) 0.3100(2) 0.0256(13) Uani 1 1 d .
H20B H 0.5023 -0.0971 0.2835 0.031 Uiso 1 1 calc R
C21B C 0.4015(5) -0.1264(4) 0.3487(3) 0.0309(15) Uani 1 1 d .
C22B C 0.3437(5) -0.0917(3) 0.3862(2) 0.0285(14) Uani 1 1 d .
H22B H 0.3037 -0.1263 0.4127 0.034 Uiso 1 1 calc R
C23B C 0.3408(5) -0.0090(4) 0.3873(2) 0.0298(15) Uani 1 1 d .
C24B C 0.3998(5) 0.0412(4) 0.3483(2) 0.0298(15) Uani 1 1 d .
H24B H 0.3990 0.0983 0.3472 0.036 Uiso 1 1 calc R
C25B C 0.4025(5) -0.2186(3) 0.3500(3) 0.0322(15) Uani 1 1 d .
C26B C 0.4501(6) -0.2406(4) 0.2972(3) 0.050(2) Uani 1 1 d .
H26D H 0.4438 -0.2990 0.2986 0.075 Uiso 1 1 calc R
H26E H 0.5240 -0.2294 0.2943 0.075 Uiso 1 1 calc R
H26F H 0.4127 -0.2074 0.2654 0.075 Uiso 1 1 calc R
C27B C 0.4699(6) -0.2641(4) 0.3988(3) 0.053(2) Uani 1 1 d .
H27D H 0.4391 -0.2526 0.4326 0.079 Uiso 1 1 calc R
H27E H 0.5407 -0.2455 0.3941 0.079 Uiso 1 1 calc R
H27F H 0.4729 -0.3233 0.4006 0.079 Uiso 1 1 calc R
C28B C 0.2933(5) -0.2464(4) 0.3570(3) 0.0381(17) Uani 1 1 d .
H28D H 0.2661 -0.2416 0.3931 0.057 Uiso 1 1 calc R
H28E H 0.2945 -0.3037 0.3538 0.057 Uiso 1 1 calc R
H28F H 0.2483 -0.2119 0.3286 0.057 Uiso 1 1 calc R
C29B C 0.2817(5) 0.0268(4) 0.4319(3) 0.0392(17) Uani 1 1 d .
C30B C 0.1980(6) -0.0287(4) 0.4599(3) 0.0486(19) Uani 1 1 d .
H30D H 0.1494 -0.0369 0.4324 0.073 Uiso 1 1 calc R
H30E H 0.1596 -0.0028 0.4866 0.073 Uiso 1 1 calc R
H30F H 0.2313 -0.0819 0.4784 0.073 Uiso 1 1 calc R
C31B C 0.2271(6) 0.1129(4) 0.4070(3) 0.053(2) Uani 1 1 d .
H31D H 0.1814 0.1087 0.3772 0.080 Uiso 1 1 calc R
H31E H 0.2801 0.1513 0.3928 0.080 Uiso 1 1 calc R
H31F H 0.1855 0.1328 0.4354 0.080 Uiso 1 1 calc R
C32B C 0.3631(5) 0.0330(4) 0.4749(3) 0.0473(19) Uani 1 1 d .
H32D H 0.3282 0.0554 0.5042 0.071 Uiso 1 1 calc R
H32E H 0.4162 0.0693 0.4575 0.071 Uiso 1 1 calc R
H32F H 0.3963 -0.0217 0.4902 0.071 Uiso 1 1 calc R
C33B C 0.1207(4) 0.1096(3) 0.2619(3) 0.0289(15) Uani 1 1 d .
C34B C 0.1322(5) 0.0254(3) 0.2838(2) 0.0287(14) Uani 1 1 d .
C35B C 0.0699(5) -0.0168(4) 0.3240(3) 0.0338(16) Uani 1 1 d .
C36B C -0.0123(5) 0.0255(4) 0.3445(3) 0.0396(17) Uani 1 1 d .
C37B C -0.0282(5) 0.1086(3) 0.3236(3) 0.0347(16) Uani 1 1 d .
C38B C 0.0350(5) 0.1477(4) 0.2849(3) 0.0399(17) Uani 1 1 d .
C39B C 0.1645(6) 0.1104(4) 0.1608(3) 0.0389(18) Uani 1 1 d .
C40B C 0.2261(8) 0.0530(5) 0.1375(3) 0.056(2) Uani 1 1 d .
C41B C 0.1891(11) 0.0207(5) 0.0978(4) 0.082(4) Uani 1 1 d .
C42B C 0.0892(17) 0.0416(8) 0.0785(5) 0.137(9) Uani 1 1 d .
C43B C 0.0300(11) 0.0944(8) 0.0992(5) 0.109(5) Uani 1 1 d .
C44B C 0.0669(7) 0.1271(5) 0.1395(4) 0.064(3) Uani 1 1 d .
C45B C 0.1903(5) 0.2520(4) 0.1980(3) 0.0361(17) Uani 1 1 d .
C46B C 0.2100(5) 0.2894(4) 0.2401(3) 0.0403(18) Uani 1 1 d .
C47B C 0.2080(6) 0.3746(4) 0.2337(4) 0.052(2) Uani 1 1 d .
C48B C 0.1826(6) 0.4242(4) 0.1836(4) 0.061(3) Uani 1 1 d .
C49B C 0.1619(5) 0.3906(4) 0.1421(4) 0.054(2) Uani 1 1 d .
C50B C 0.1649(5) 0.3055(4) 0.1489(3) 0.0394(18) Uani 1 1 d .
C51B C 0.4182(4) 0.2461(3) 0.1460(2) 0.0259(14) Uani 1 1 d .
C52B C 0.4279(5) 0.3257(4) 0.1505(3) 0.0296(15) Uani 1 1 d .
C53B C 0.4116(5) 0.3935(4) 0.1078(3) 0.0390(17) Uani 1 1 d .
C54B C 0.3817(6) 0.3821(4) 0.0581(3) 0.0448(19) Uani 1 1 d .
C55B C 0.3690(5) 0.3042(4) 0.0512(3) 0.0423(17) Uani 1 1 d .
C56B C 0.3894(5) 0.2382(4) 0.0951(3) 0.0360(16) Uani 1 1 d .

loop_
_atom_site_aniso_label
_atom_site_aniso_U_11
_atom_site_aniso_U_22
_atom_site_aniso_U_33
_atom_site_aniso_U_23
_atom_site_aniso_U_13
_atom_site_aniso_U_12
Pt1 0.02317(14) 0.02816(14) 0.02748(15) 0.00163(11) 0.00397(11) 0.00031(10)
F34A 0.039(2) 0.0234(18) 0.049(2) 0.0024(16) 0.0074(19) 0.0072(16)
F35A 0.061(3) 0.0222(18) 0.060(3) 0.0048(18) 0.010(2) -0.0021(18)
F36A 0.053(3) 0.041(2) 0.064(3) 0.006(2) 0.024(2) -0.0177(19)
F37A 0.030(2) 0.045(2) 0.060(3) -0.0011(19) 0.019(2) -0.0017(17)
F38A 0.026(2) 0.0291(18) 0.039(2) -0.0021(16) 0.0089(16) -0.0005(15)
F40A 0.039(2) 0.0285(18) 0.042(2) -0.0076(17) 0.0040(18) -0.0015(16)
F41A 0.042(2) 0.0274(19) 0.072(3) -0.021(2) 0.008(2) 0.0006(17)
F42A 0.062(3) 0.0213(19) 0.088(3) 0.000(2) 0.004(2) 0.0040(19)
F43A 0.058(3) 0.036(2) 0.055(3) 0.0159(19) 0.000(2) -0.0014(19)
F44A 0.038(2) 0.0345(19) 0.029(2) 0.0041(16) 0.0033(17) -0.0002(16)
F46A 0.040(3) 0.049(2) 0.053(3) -0.009(2) 0.011(2) 0.0159(19)
F47A 0.090(4) 0.050(3) 0.066(3) -0.017(2) 0.029(3) 0.021(2)
F48A 0.108(4) 0.061(3) 0.054(3) -0.033(2) 0.029(3) -0.022(3)
F49A 0.059(3) 0.069(3) 0.046(3) -0.018(2) 0.004(2) -0.031(2)
F50A 0.031(2) 0.045(2) 0.045(2) -0.0105(18) 0.0025(18) -0.0063(17)
O1A 0.021(2) 0.025(2) 0.036(2) 0.0080(18) 0.0008(19) -0.0050(17)
N1A 0.031(3) 0.018(2) 0.026(3) 0.002(2) 0.011(2) 0.003(2)
N2A 0.024(3) 0.027(3) 0.036(3) -0.005(2) 0.008(2) 0.002(2)
B1A 0.026(4) 0.021(3) 0.029(4) -0.001(3) 0.001(3) 0.003(3)
C1A 0.028(4) 0.023(3) 0.028(3) -0.008(3) 0.000(3) 0.002(3)
C2A 0.036(4) 0.025(3) 0.025(3) -0.003(3) 0.003(3) 0.004(3)
C3A 0.030(4) 0.037(4) 0.043(4) -0.004(3) 0.004(3) -0.005(3)
C4A 0.041(4) 0.028(3) 0.037(4) -0.005(3) -0.001(3) 0.000(3)
C5A 0.027(4) 0.024(3) 0.030(3) 0.001(3) 0.008(3) 0.000(3)
C6A 0.022(3) 0.033(3) 0.039(4) -0.004(3) 0.007(3) 0.005(3)
C7A 0.033(4) 0.029(3) 0.036(4) 0.005(3) 0.011(3) 0.003(3)
C8A 0.029(4) 0.032(4) 0.049(4) 0.012(3) 0.009(3) 0.003(3)
C9A 0.028(4) 0.038(4) 0.034(4) -0.001(3) 0.005(3) -0.002(3)
C10A 0.025(4) 0.026(3) 0.033(4) 0.003(3) 0.007(3) 0.006(3)
C11A 0.045(5) 0.025(3) 0.048(5) 0.006(3) 0.010(4) 0.004(3)
C12A 0.067(6) 0.040(4) 0.089(7) -0.025(4) -0.012(5) 0.011(4)
C13A 0.066(7) 0.066(6) 0.115(8) -0.034(6) -0.038(6) 0.034(5)
C14A 0.119(9) 0.036(4) 0.120(8) 0.036(5) 0.075(7) 0.027(5)
C15A 0.028(4) 0.054(4) 0.041(4) 0.000(4) 0.014(3) 0.002(3)
C16A 0.024(4) 0.094(6) 0.053(5) 0.006(5) 0.011(4) 0.005(4)
C17A 0.068(6) 0.048(4) 0.051(5) 0.001(4) 0.030(4) 0.006(4)
C18A 0.042(4) 0.042(4) 0.047(4) -0.006(3) 0.017(4) -0.003(3)
C19A 0.038(4) 0.039(4) 0.023(3) 0.000(3) 0.004(3) -0.011(3)
C20A 0.039(4) 0.048(4) 0.034(4) 0.004(3) -0.002(3) -0.007(3)
C21A 0.051(5) 0.055(5) 0.034(4) 0.004(4) 0.002(4) -0.029(4)
C22A 0.122(8) 0.038(4) 0.034(4) -0.003(4) 0.016(5) -0.039(5)
C23A 0.142(9) 0.025(4) 0.037(5) -0.004(3) 0.027(5) -0.003(5)
C24A 0.083(6) 0.022(3) 0.039(4) -0.003(3) 0.024(4) -0.005(4)
C25A 0.055(6) 0.085(6) 0.043(5) 0.010(5) 0.011(4) -0.031(5)
C26A 0.047(6) 0.129(8) 0.072(6) -0.021(6) 0.019(5) -0.003(6)
C27A 0.098(9) 0.170(10) 0.087(7) -0.033(7) 0.039(7) -0.096(8)
C28A 0.066(7) 0.100(7) 0.076(7) -0.041(6) 0.001(5) 0.002(5)
C29A 0.225(15) 0.025(4) 0.058(6) 0.003(4) 0.047(8) 0.011(6)
C30A 0.190(15) 0.078(8) 0.107(10) -0.007(7) -0.014(10) 0.020(9)
C31A 0.105(8) 0.049(5) 0.056(5) -0.014(4) 0.008(5) 0.010(5)
C32A 0.147(11) 0.069(6) 0.086(7) 0.013(6) 0.034(7) 0.030(7)
C33A 0.025(3) 0.022(3) 0.028(3) -0.005(3) 0.007(3) -0.004(2)
C34A 0.034(4) 0.027(3) 0.030(4) -0.006(3) 0.004(3) 0.004(3)
C35A 0.054(5) 0.020(3) 0.032(4) -0.003(3) 0.001(3) -0.009(3)
C36A 0.039(4) 0.029(3) 0.042(4) 0.003(3) 0.012(3) -0.007(3)
C37A 0.035(4) 0.030(3) 0.040(4) -0.007(3) 0.006(3) -0.004(3)
C38A 0.031(4) 0.018(3) 0.037(4) -0.004(3) 0.005(3) -0.001(3)
C39A 0.018(3) 0.021(3) 0.042(4) -0.002(3) 0.001(3) -0.005(2)
C40A 0.025(4) 0.022(3) 0.047(4) -0.007(3) 0.007(3) -0.002(3)
C41A 0.031(4) 0.031(4) 0.054(5) -0.010(3) 0.006(3) -0.001(3)
C42A 0.033(4) 0.021(3) 0.070(5) 0.000(4) -0.004(4) -0.001(3)
C43A 0.039(4) 0.028(3) 0.045(4) 0.009(3) 0.005(3) -0.007(3)
C44A 0.025(4) 0.031(3) 0.046(4) 0.001(3) 0.002(3) -0.005(3)
C45A 0.040(4) 0.020(3) 0.027(4) 0.004(3) 0.010(3) 0.000(3)
C46A 0.041(4) 0.026(3) 0.040(4) 0.002(3) 0.009(3) 0.002(3)
C47A 0.056(5) 0.028(4) 0.047(5) -0.012(3) 0.029(4) 0.004(3)
C48A 0.064(6) 0.047(4) 0.033(4) -0.009(4) 0.015(4) -0.018(4)
C49A 0.049(5) 0.041(4) 0.028(4) -0.006(3) 0.009(3) -0.013(3)
C50A 0.041(4) 0.029(3) 0.030(4) -0.001(3) 0.006(3) -0.007(3)
C51A 0.045(4) 0.036(4) 0.023(3) 0.007(3) 0.002(3) 0.005(3)
Pt2 0.01768(13) 0.02404(13) 0.02889(14) -0.00314(10) 0.00030(10) 0.00175(10)
F34B 0.028(2) 0.0227(17) 0.043(2) -0.0010(16) 0.0067(17) 0.0050(15)
F35B 0.038(2) 0.0250(18) 0.052(2) 0.0029(17) 0.0080(19) 0.0001(16)
F36B 0.031(2) 0.047(2) 0.064(3) -0.003(2) 0.016(2) -0.0032(18)
F37B 0.031(2) 0.039(2) 0.106(4) -0.014(2) 0.025(2) 0.0068(18)
F38B 0.028(2) 0.0232(18) 0.097(3) -0.001(2) 0.018(2) 0.0056(16)
F40B 0.087(4) 0.031(2) 0.045(3) -0.0102(19) 0.018(3) -0.002(2)
F41B 0.279(9) 0.056(3) 0.047(3) -0.017(3) 0.028(4) -0.072(4)
F42B 0.399(13) 0.123(5) 0.069(4) 0.028(4) -0.096(6) -0.174(7)
F43B 0.161(6) 0.148(5) 0.140(6) 0.088(5) -0.117(5) -0.118(5)
F44B 0.037(3) 0.082(3) 0.108(4) 0.053(3) -0.030(3) -0.023(3)
F46B 0.045(3) 0.037(2) 0.056(3) -0.013(2) 0.013(2) -0.0075(18)
F47B 0.067(3) 0.042(2) 0.123(4) -0.039(3) 0.042(3) -0.022(2)
F48B 0.050(3) 0.024(2) 0.179(5) -0.009(3) 0.030(3) -0.0011(19)
F49B 0.037(3) 0.036(2) 0.127(4) 0.035(3) -0.009(3) 0.0031(19)
F50B 0.039(3) 0.041(2) 0.067(3) 0.019(2) -0.015(2) -0.0075(19)
F52B 0.036(2) 0.0349(19) 0.037(2) -0.0082(17) 0.0038(17) -0.0021(16)
F53B 0.065(3) 0.0222(19) 0.066(3) -0.0042(19) -0.001(2) -0.0001(18)
F54B 0.090(4) 0.041(2) 0.056(3) 0.011(2) -0.018(3) 0.008(2)
F55B 0.081(3) 0.058(3) 0.046(3) -0.001(2) -0.028(2) -0.009(2)
F56B 0.059(3) 0.039(2) 0.048(2) -0.0065(19) -0.006(2) -0.0095(19)
O1B 0.015(2) 0.023(2) 0.038(2) 0.0045(18) 0.0014(18) 0.0050(16)
N1B 0.014(3) 0.034(3) 0.031(3) -0.006(2) 0.004(2) 0.001(2)
N2B 0.025(3) 0.030(3) 0.025(3) -0.009(2) 0.004(2) -0.001(2)
B1B 0.022(4) 0.022(3) 0.040(4) 0.001(3) -0.002(3) -0.002(3)
C1B 0.022(4) 0.042(4) 0.034(4) -0.003(3) -0.001(3) 0.000(3)
C2B 0.026(4) 0.037(4) 0.032(4) -0.006(3) 0.000(3) 0.010(3)
C3B 0.015(4) 0.067(5) 0.067(5) 0.008(4) 0.006(4) 0.002(3)
C4B 0.026(4) 0.056(4) 0.048(5) 0.012(4) -0.008(3) -0.002(3)
C5B 0.016(3) 0.040(4) 0.028(4) -0.003(3) 0.003(3) -0.003(3)
C6B 0.023(4) 0.034(3) 0.040(4) -0.002(3) -0.004(3) 0.003(3)
C7B 0.027(4) 0.043(4) 0.032(4) -0.002(3) 0.004(3) 0.011(3)
C8B 0.031(4) 0.034(4) 0.041(4) 0.002(3) 0.006(3) 0.001(3)
C9B 0.026(4) 0.040(4) 0.037(4) -0.004(3) -0.003(3) 0.000(3)
C10B 0.017(3) 0.039(4) 0.030(4) -0.004(3) 0.001(3) 0.005(3)
C11B 0.046(5) 0.049(4) 0.032(4) -0.005(3) -0.004(3) 0.014(4)
C12B 0.076(7) 0.136(8) 0.039(5) -0.028(5) -0.004(5) -0.002(6)
C13B 0.122(9) 0.061(5) 0.044(5) -0.007(4) 0.018(5) 0.025(5)
C14B 0.107(8) 0.068(5) 0.041(5) -0.005(4) 0.013(5) 0.001(5)
C15B 0.037(4) 0.038(4) 0.042(4) -0.003(3) -0.005(3) -0.006(3)
C16B 0.044(5) 0.067(5) 0.061(5) -0.017(4) 0.015(4) -0.013(4)
C17B 0.072(6) 0.048(5) 0.070(6) -0.012(4) -0.017(5) -0.002(4)
C18B 0.038(4) 0.050(4) 0.060(5) -0.019(4) 0.000(4) -0.011(3)
C19B 0.020(3) 0.030(3) 0.027(3) -0.001(3) -0.003(3) 0.005(3)
C20B 0.017(3) 0.028(3) 0.029(3) -0.004(3) -0.005(3) 0.008(2)
C21B 0.021(3) 0.032(3) 0.036(4) -0.003(3) 0.000(3) 0.007(3)
C22B 0.023(3) 0.026(3) 0.033(4) -0.001(3) 0.003(3) 0.000(3)
C23B 0.025(4) 0.031(3) 0.032(4) -0.009(3) -0.003(3) 0.010(3)
C24B 0.023(3) 0.026(3) 0.038(4) -0.004(3) 0.004(3) 0.001(3)
C25B 0.024(4) 0.026(3) 0.045(4) -0.007(3) 0.006(3) 0.003(3)
C26B 0.053(5) 0.033(4) 0.062(5) -0.010(4) 0.025(4) -0.003(3)
C27B 0.051(5) 0.033(4) 0.068(5) 0.001(4) -0.017(4) 0.009(3)
C28B 0.036(4) 0.031(3) 0.047(4) -0.010(3) 0.009(3) -0.001(3)
C29B 0.037(4) 0.040(4) 0.040(4) -0.011(3) 0.012(3) 0.006(3)
C30B 0.043(5) 0.050(4) 0.053(5) -0.018(4) 0.017(4) 0.006(4)
C31B 0.052(5) 0.050(4) 0.052(5) -0.010(4) 0.021(4) 0.016(4)
C32B 0.046(5) 0.060(5) 0.038(4) -0.016(4) 0.009(4) 0.001(4)
C33B 0.011(3) 0.019(3) 0.052(4) 0.001(3) 0.000(3) 0.001(2)
C34B 0.019(3) 0.032(3) 0.033(4) -0.006(3) 0.002(3) 0.002(3)
C35B 0.022(4) 0.028(3) 0.048(4) 0.000(3) 0.000(3) -0.002(3)
C36B 0.016(3) 0.046(4) 0.053(4) -0.003(3) 0.013(3) -0.007(3)
C37B 0.025(4) 0.022(3) 0.060(5) -0.015(3) 0.010(3) -0.005(3)
C38B 0.027(4) 0.022(3) 0.068(5) -0.006(3) -0.007(4) 0.002(3)
C39B 0.045(5) 0.025(3) 0.042(4) 0.010(3) -0.013(4) -0.015(3)
C40B 0.091(7) 0.035(4) 0.039(5) 0.011(4) -0.008(5) -0.038(5)
C41B 0.172(12) 0.035(5) 0.045(6) -0.005(5) 0.012(7) -0.055(7)
C42B 0.28(2) 0.082(9) 0.051(7) 0.029(7) -0.071(11) -0.126(13)
C43B 0.131(12) 0.087(8) 0.090(10) 0.054(7) -0.078(8) -0.080(9)
C44B 0.061(6) 0.046(5) 0.069(6) 0.033(4) -0.028(5) -0.025(4)
C45B 0.012(3) 0.026(3) 0.066(5) -0.004(3) -0.001(3) 0.003(3)
C46B 0.018(4) 0.036(4) 0.069(5) -0.016(4) 0.013(3) -0.001(3)
C47B 0.032(4) 0.034(4) 0.095(7) -0.024(5) 0.026(4) -0.010(3)
C48B 0.027(4) 0.028(4) 0.117(8) 0.003(5) 0.018(5) 0.004(3)
C49B 0.025(4) 0.031(4) 0.095(7) 0.009(4) 0.006(4) 0.000(3)
C50B 0.017(3) 0.032(4) 0.062(5) 0.006(4) -0.005(3) -0.003(3)
C51B 0.019(3) 0.029(3) 0.027(3) -0.003(3) 0.000(3) 0.005(3)
C52B 0.022(3) 0.032(3) 0.032(4) -0.001(3) 0.002(3) 0.001(3)
C53B 0.029(4) 0.026(3) 0.057(5) -0.001(3) 0.003(3) 0.004(3)
C54B 0.046(5) 0.032(4) 0.048(5) 0.004(3) -0.007(4) 0.008(3)
C55B 0.040(4) 0.047(4) 0.038(4) -0.004(3) -0.010(3) -0.003(3)
C56B 0.036(4) 0.026(3) 0.047(4) -0.010(3) 0.000(3) -0.004(3)

loop_
_atom_type_symbol
_atom_type_description
_atom_type_scat_dispersion_real
_atom_type_scat_dispersion_imag
_atom_type_scat_source
C C 0.0033 0.0016 'International Tables Vol C Tables 4.2.6.8 and 6.1.1.4'
H H 0.0000 0.0000 'International Tables Vol C Tables 4.2.6.8 and 6.1.1.4'
B B 0.0013 0.0007 'International Tables Vol C Tables 4.2.6.8 and 6.1.1.4'
O O 0.0106 0.0060 'International Tables Vol C Tables 4.2.6.8 and 6.1.1.4'
N N 0.0061 0.0033 'International Tables Vol C Tables 4.2.6.8 and 6.1.1.4'
F F 0.0171 0.0103 'International Tables Vol C Tables 4.2.6.8 and 6.1.1.4'
Pt Pt -1.7033 8.3905 'International Tables Vol C Tables 4.2.6.8 and 6.1.1.4'

loop_
_geom_angle_atom_site_label_1
_geom_angle_atom_site_label_2
_geom_angle_atom_site_label_3
_geom_angle
_geom_angle_publ_flag
N1A Pt1 C51A 94.4(2) yes
N1A Pt1 O1A 174.05(17) yes
C51A Pt1 O1A 91.5(2) yes
N1A Pt1 N2A 77.65(19) yes
C51A Pt1 N2A 169.5(2) yes
O1A Pt1 N2A 96.50(17) yes
B1A O1A Pt1 133.7(3) ?
C1A N1A C5A 119.8(5) ?
C1A N1A Pt1 118.0(4) ?
C5A N1A Pt1 122.0(4) ?
C2A N2A C19A 117.7(5) ?
C2A N2A Pt1 115.7(4) ?
C19A N2A Pt1 126.1(4) ?
O1A B1A C45A 112.0(5) ?
O1A B1A C39A 105.8(5) ?
C45A B1A C39A 115.4(5) ?
O1A B1A C33A 107.1(5) ?
C45A B1A C33A 102.8(5) ?
C39A B1A C33A 113.5(5) ?
N1A C1A C3A 123.3(5) ?
N1A C1A C2A 114.2(5) ?
C3A C1A C2A 122.5(5) ?
N2A C2A C1A 114.2(5) ?
N2A C2A C4A 127.9(6) ?
C1A C2A C4A 117.9(6) ?
C10A C5A C6A 122.7(5) ?
C10A C5A N1A 119.9(5) ?
C6A C5A N1A 117.4(5) ?
C5A C6A C7A 118.4(5) ?
C8A C7A C6A 118.7(5) ?
C8A C7A C11A 123.9(5) ?
C6A C7A C11A 117.4(5) ?
C7A C8A C9A 123.2(6) ?
C8A C9A C10A 117.3(6) ?
C8A C9A C15A 124.4(5) ?
C10A C9A C15A 118.3(5) ?
C5A C10A C9A 119.8(5) ?
C13A C11A C14A 109.4(7) ?
C13A C11A C12A 109.4(7) ?
C14A C11A C12A 108.2(7) ?
C13A C11A C7A 108.6(6) ?
C14A C11A C7A 111.0(6) ?
C12A C11A C7A 110.2(6) ?
C16A C15A C18A 109.6(6) ?
C16A C15A C9A 110.0(6) ?
C18A C15A C9A 111.6(5) ?
C16A C15A C17A 108.2(6) ?
C18A C15A C17A 108.3(5) ?
C9A C15A C17A 109.2(6) ?
C20A C19A C24A 122.7(6) ?
C20A C19A N2A 117.9(6) ?
C24A C19A N2A 119.3(6) ?
C19A C20A C21A 119.3(6) ?
C22A C21A C20A 117.3(7) ?
C22A C21A C25A 119.1(6) ?
C20A C21A C25A 123.6(7) ?
C23A C22A C21A 123.3(7) ?
C22A C23A C24A 118.2(7) ?
C22A C23A C29A 122.7(7) ?
C24A C23A C29A 119.1(8) ?
C19A C24A C23A 118.7(7) ?
C26A C25A C28A 116.3(8) ?
C26A C25A C21A 111.2(6) ?
C28A C25A C21A 110.2(7) ?
C26A C25A C27A 106.1(8) ?
C28A C25A C27A 105.5(7) ?
C21A C25A C27A 106.9(7) ?
C32A C29A C31A 116.3(8) ?
C32A C29A C23A 115.9(9) ?
C31A C29A C23A 110.7(8) ?
C32A C29A C30A 100.7(10) ?
C31A C29A C30A 103.9(10) ?
C23A C29A C30A 107.7(8) ?
C38A C33A C34A 112.3(5) ?
C38A C33A B1A 128.3(5) ?
C34A C33A B1A 119.1(5) ?
C35A C34A F34A 115.8(5) ?
C35A C34A C33A 125.4(6) ?
F34A C34A C33A 118.8(5) ?
F35A C35A C34A 121.1(6) ?
F35A C35A C36A 119.9(5) ?
C34A C35A C36A 119.0(5) ?
F36A C36A C37A 120.6(6) ?
F36A C36A C35A 120.9(5) ?
C37A C36A C35A 118.5(6) ?
F37A C37A C38A 120.9(5) ?
F37A C37A C36A 118.4(5) ?
C38A C37A C36A 120.7(6) ?
F38A C38A C37A 115.3(5) ?
F38A C38A C33A 120.5(5) ?
C37A C38A C33A 124.2(5) ?
C40A C39A C44A 114.8(5) ?
C40A C39A B1A 119.0(5) ?
C44A C39A B1A 126.0(6) ?
F40A C40A C41A 115.6(6) ?
F40A C40A C39A 120.0(5) ?
C41A C40A C39A 124.3(6) ?
C42A C41A F41A 120.8(6) ?
C42A C41A C40A 118.9(7) ?
F41A C41A C40A 120.2(6) ?
C43A C42A F42A 120.2(6) ?
C43A C42A C41A 120.0(6) ?
F42A C42A C41A 119.7(7) ?
F43A C43A C42A 121.0(6) ?
F43A C43A C44A 118.4(7) ?
C42A C43A C44A 120.5(6) ?
F44A C44A C39A 122.3(5) ?
F44A C44A C43A 116.4(6) ?
C39A C44A C43A 121.4(7) ?
C50A C45A C46A 113.3(6) ?
C50A C45A B1A 120.1(6) ?
C46A C45A B1A 126.3(6) ?
F46A C46A C45A 120.9(6) ?
F46A C46A C47A 117.2(6) ?
C45A C46A C47A 121.9(7) ?
C48A C47A F47A 121.3(7) ?
C48A C47A C46A 120.7(7) ?
F47A C47A C46A 118.0(7) ?
C47A C48A F48A 119.3(7) ?
C47A C48A C49A 120.0(7) ?
F48A C48A C49A 120.6(8) ?
F49A C49A C48A 119.9(7) ?
F49A C49A C50A 121.9(7) ?
C48A C49A C50A 118.2(7) ?
F50A C50A C49A 115.8(6) ?
F50A C50A C45A 118.2(6) ?
C49A C50A C45A 126.0(7) ?
N1B Pt2 C51B 93.7(2) yes
N1B Pt2 O1B 171.56(16) yes
C51B Pt2 O1B 94.61(19) yes
N1B Pt2 N2B 78.46(19) yes
C51B Pt2 N2B 172.0(2) yes
O1B Pt2 N2B 93.28(17) yes
B1B O1B Pt2 141.4(3) ?
C1B N1B C5B 120.0(5) ?
C1B N1B Pt2 116.7(4) ?
C5B N1B Pt2 123.3(4) ?
C2B N2B C19B 120.6(5) ?
C2B N2B Pt2 114.9(4) ?
C19B N2B Pt2 124.4(4) ?
O1B B1B C39B 112.3(5) ?
O1B B1B C33B 106.3(5) ?
C39B B1B C33B 105.0(5) ?
O1B B1B C45B 103.5(5) ?
C39B B1B C45B 116.3(5) ?
C33B B1B C45B 113.3(5) ?
N1B C1B C2B 115.9(6) ?
N1B C1B C3B 123.5(6) ?
C2B C1B C3B 120.5(6) ?
N2B C2B C1B 113.8(5) ?
N2B C2B C4B 125.3(6) ?
C1B C2B C4B 120.7(6) ?
C6B C5B C10B 122.6(6) ?
C6B C5B N1B 120.6(6) ?
C10B C5B N1B 116.8(5) ?
C5B C6B C7B 119.6(6) ?
C8B C7B C6B 117.4(6) ?
C8B C7B C11B 122.7(6) ?
C6B C7B C11B 119.9(6) ?
C7B C8B C9B 123.7(6) ?
C10B C9B C8B 117.1(6) ?
C10B C9B C15B 122.1(6) ?
C8B C9B C15B 120.8(6) ?
C5B C10B C9B 119.7(6) ?
C14B C11B C7B 113.7(6) ?
C14B C11B C13B 110.0(6) ?
C7B C11B C13B 109.9(6) ?
C14B C11B C12B 107.7(7) ?
C7B C11B C12B 109.2(6) ?
C13B C11B C12B 105.9(7) ?
C18B C15B C17B 108.0(6) ?
C18B C15B C9B 111.9(5) ?
C17B C15B C9B 109.5(6) ?
C18B C15B C16B 109.1(6) ?
C17B C15B C16B 110.2(6) ?
C9B C15B C16B 108.2(6) ?
C24B C19B C20B 122.7(5) ?
C24B C19B N2B 119.0(5) ?
C20B C19B N2B 118.2(5) ?
C19B C20B C21B 118.3(5) ?
C22B C21B C20B 118.3(5) ?
C22B C21B C25B 121.2(5) ?
C20B C21B C25B 120.5(5) ?
C21B C22B C23B 123.6(6) ?
C22B C23B C24B 117.7(5) ?
C22B C23B C29B 122.4(5) ?
C24B C23B C29B 119.8(5) ?
C19B C24B C23B 119.4(5) ?
C28B C25B C27B 109.8(5) ?
C28B C25B C21B 110.6(5) ?
C27B C25B C21B 107.3(5) ?
C28B C25B C26B 108.2(6) ?
C27B C25B C26B 108.5(5) ?
C21B C25B C26B 112.4(5) ?
C30B C29B C23B 111.7(5) ?
C30B C29B C32B 108.9(6) ?
C23B C29B C32B 107.1(5) ?
C30B C29B C31B 108.0(5) ?
C23B C29B C31B 110.6(5) ?
C32B C29B C31B 110.7(6) ?
C34B C33B C38B 111.9(5) ?
C34B C33B B1B 119.5(5) ?
C38B C33B B1B 128.2(5) ?
F34B C34B C35B 116.0(5) ?
F34B C34B C33B 118.7(5) ?
C35B C34B C33B 125.2(6) ?
F35B C35B C34B 120.6(5) ?
F35B C35B C36B 120.3(5) ?
C34B C35B C36B 119.1(5) ?
F36B C36B C37B 121.8(6) ?
F36B C36B C35B 120.2(5) ?
C37B C36B C35B 118.0(6) ?
C38B C37B F37B 121.2(5) ?
C38B C37B C36B 121.2(6) ?
F37B C37B C36B 117.6(5) ?
C37B C38B F38B 116.0(6) ?
C37B C38B C33B 124.6(5) ?
F38B C38B C33B 119.3(6) ?
C44B C39B C40B 113.1(8) ?
C44B C39B B1B 119.8(8) ?
C40B C39B B1B 127.0(6) ?
F40B C40B C41B 117.7(10) ?
F40B C40B C39B 120.6(7) ?
C41B C40B C39B 121.6(10) ?
C40B C41B F41B 118.4(12) ?
C40B C41B C42B 121.3(12) ?
F41B C41B C42B 120.3(12) ?
C43B C42B F42B 125.8(19) ?
C43B C42B C41B 118.7(12) ?
F42B C42B C41B 115.4(18) ?
C42B C43B C44B 120.2(13) ?
C42B C43B F43B 120.0(15) ?
C44B C43B F43B 119.7(14) ?
F44B C44B C39B 119.2(9) ?
F44B C44B C43B 115.8(10) ?
C39B C44B C43B 125.1(11) ?
C46B C45B C50B 114.8(6) ?
C46B C45B B1B 118.7(6) ?
C50B C45B B1B 126.5(7) ?
F46B C46B C45B 120.0(6) ?
F46B C46B C47B 117.0(7) ?
C45B C46B C47B 123.0(7) ?
F47B C47B C48B 121.3(7) ?
F47B C47B C46B 119.5(8) ?
C48B C47B C46B 119.1(8) ?
C49B C48B F48B 121.6(8) ?
C49B C48B C47B 119.7(7) ?
F48B C48B C47B 118.7(9) ?
C48B C49B F49B 120.9(7) ?
C48B C49B C50B 120.7(8) ?
F49B C49B C50B 118.4(9) ?
F50B C50B C45B 121.5(6) ?
F50B C50B C49B 115.8(7) ?
C45B C50B C49B 122.7(8) ?
C56B C51B C52B 114.6(5) ?
C56B C51B Pt2 124.7(4) ?
C52B C51B Pt2 120.4(5) ?
F52B C52B C51B 120.1(5) ?
F52B C52B C53B 115.8(5) ?
C51B C52B C53B 124.0(6) ?
F53B C53B C54B 119.5(6) ?
F53B C53B C52B 121.6(7) ?
C54B C53B C52B 118.8(6) ?
F54B C54B C53B 120.4(6) ?
F54B C54B C55B 119.6(7) ?
C53B C54B C55B 120.0(6) ?
F55B C55B C54B 119.9(6) ?
F55B C55B C56B 121.5(6) ?
C54B C55B C56B 118.6(6) ?
F56B C56B C51B 120.8(5) ?
F56B C56B C55B 115.3(6) ?
C51B C56B C55B 123.9(6) ?

loop_
_geom_bond_atom_site_label_1
_geom_bond_atom_site_label_2
_geom_bond_distance
_geom_bond_publ_flag
Pt1 N1A 1.971(5) yes
Pt1 C51A 2.027(6) yes
Pt1 O1A 2.049(4) yes
Pt1 N2A 2.083(5) yes
F34A C34A 1.371(6) ?
F35A C35A 1.354(6) ?
F36A C36A 1.338(6) ?
F37A C37A 1.358(7) ?
F38A C38A 1.350(6) ?
F40A C40A 1.368(7) ?
F41A C41A 1.357(7) ?
F42A C42A 1.349(7) ?
F43A C43A 1.347(7) ?
F44A C44A 1.329(7) ?
F46A C46A 1.341(8) ?
F47A C47A 1.365(7) ?
F48A C48A 1.353(8) ?
F49A C49A 1.342(8) ?
F50A C50A 1.351(7) ?
O1A B1A 1.535(8) ?
N1A C1A 1.312(7) ?
N1A C5A 1.447(6) ?
N2A C2A 1.272(8) ?
N2A C19A 1.459(7) ?
B1A C45A 1.631(9) ?
B1A C39A 1.630(8) ?
B1A C33A 1.657(8) ?
C1A C3A 1.480(8) ?
C1A C2A 1.484(8) ?
C2A C4A 1.485(8) ?
C5A C10A 1.367(8) ?
C5A C6A 1.379(7) ?
C6A C7A 1.391(7) ?
C7A C8A 1.377(8) ?
C7A C11A 1.551(8) ?
C8A C9A 1.384(8) ?
C9A C10A 1.396(7) ?
C9A C15A 1.543(8) ?
C11A C13A 1.500(10) ?
C11A C14A 1.510(9) ?
C11A C12A 1.509(10) ?
C15A C16A 1.498(9) ?
C15A C18A 1.526(8) ?
C15A C17A 1.579(10) ?
C19A C20A 1.358(9) ?
C19A C24A 1.368(9) ?
C20A C21A 1.405(8) ?
C21A C22A 1.382(10) ?
C21A C25A 1.531(10) ?
C22A C23A 1.367(11) ?
C23A C24A 1.403(9) ?
C23A C29A 1.546(12) ?
C25A C26A 1.465(11) ?
C25A C28A 1.460(11) ?
C25A C27A 1.593(11) ?
C29A C32A 1.413(11) ?
C29A C31A 1.478(11) ?
C29A C30A 1.670(17) ?
C33A C38A 1.381(8) ?
C33A C34A 1.406(7) ?
C34A C35A 1.364(8) ?
C35A C36A 1.374(9) ?
C36A C37A 1.371(8) ?
C37A C38A 1.368(8) ?
C39A C40A 1.382(8) ?
C39A C44A 1.391(8) ?
C40A C41A 1.381(8) ?
C41A C42A 1.359(9) ?
C42A C43A 1.351(9) ?
C43A C44A 1.408(8) ?
C45A C50A 1.378(9) ?
C45A C46A 1.402(8) ?
C46A C47A 1.403(10) ?
C47A C48A 1.349(10) ?
C48A C49A 1.363(9) ?
C49A C50A 1.376(9) ?
Pt2 N1B 1.977(5) yes
Pt2 C51B 2.011(5) yes
Pt2 O1B 2.053(4) yes
Pt2 N2B 2.060(5) yes
F34B C34B 1.363(6) ?
F35B C35B 1.351(6) ?
F36B C36B 1.341(6) ?
F37B C37B 1.352(6) ?
F38B C38B 1.352(6) ?
F40B C40B 1.339(9) ?
F41B C41B 1.353(12) ?
F42B C42B 1.360(12) ?
F43B C43B 1.376(13) ?
F44B C44B 1.343(10) ?
F46B C46B 1.338(8) ?
F47B C47B 1.338(9) ?
F48B C48B 1.339(8) ?
F49B C49B 1.363(9) ?
F50B C50B 1.346(8) ?
F52B C52B 1.354(7) ?
F53B C53B 1.346(7) ?
F54B C54B 1.358(7) ?
F55B C55B 1.347(8) ?
F56B C56B 1.350(7) ?
O1B B1B 1.523(8) ?
N1B C1B 1.281(7) ?
N1B C5B 1.459(7) ?
N2B C2B 1.284(7) ?
N2B C19B 1.455(7) ?
B1B C39B 1.609(10) ?
B1B C33B 1.648(9) ?
B1B C45B 1.662(9) ?
C1B C2B 1.475(8) ?
C1B C3B 1.527(8) ?
C2B C4B 1.497(8) ?
C5B C6B 1.354(8) ?
C5B C10B 1.385(8) ?
C6B C7B 1.416(8) ?
C7B C8B 1.377(9) ?
C7B C11B 1.522(9) ?
C8B C9B 1.400(9) ?
C9B C10B 1.394(8) ?
C9B C15B 1.520(9) ?
C11B C14B 1.481(9) ?
C11B C13B 1.533(9) ?
C11B C12B 1.559(11) ?
C15B C18B 1.513(9) ?
C15B C17B 1.512(9) ?
C15B C16B 1.535(9) ?
C19B C24B 1.379(8) ?
C19B C20B 1.393(8) ?
C20B C21B 1.400(8) ?
C21B C22B 1.384(8) ?
C21B C25B 1.536(8) ?
C22B C23B 1.388(8) ?
C23B C24B 1.393(8) ?
C23B C29B 1.538(8) ?
C25B C28B 1.508(8) ?
C25B C27B 1.538(9) ?
C25B C26B 1.550(9) ?
C29B C30B 1.533(9) ?
C29B C32B 1.546(10) ?
C29B C31B 1.558(8) ?
C33B C34B 1.394(7) ?
C33B C38B 1.403(8) ?
C34B C35B 1.375(8) ?
C35B C36B 1.378(8) ?
C36B C37B 1.375(8) ?
C37B C38B 1.340(8) ?
C39B C44B 1.359(10) ?
C39B C40B 1.411(10) ?
C40B C41B 1.348(12) ?
C41B C42B 1.375(19) ?
C42B C43B 1.31(2) ?
C43B C44B 1.362(14) ?
C45B C46B 1.380(9) ?
C45B C50B 1.382(9) ?
C46B C47B 1.399(9) ?
C47B C48B 1.375(11) ?
C48B C49B 1.329(11) ?
C49B C50B 1.396(9) ?
C51B C56B 1.376(8) ?
C51B C52B 1.377(8) ?
C52B C53B 1.385(8) ?
C53B C54B 1.370(10) ?
C54B C55B 1.376(9) ?
C55B C56B 1.391(8) ?
